data_4503831
loop_
_publ_author_name
'Clawson, Jacalyn S.'
'Vogt, Frederick G.'
'Brum, Jeffrey'
'Sisko, Joseph'
'Patience, Daniel B.'
'Dai, Wenning'
'Sharpe, Sonja'
'Jones, Alan D.'
'Pham, Tran N.'
'Johnson, Matthew N.'
'Copley, Royston C. P.'

_publ_section_title
;
 Formation and Characterization of Crystals Containing a Pleuromutilin
 Derivative, Succinic Acid and Water
;
_journal_issue 11
_journal_name_full 'Crystal Growth &amp; Design'
_journal_page_first 4120
_journal_paper_doi 10.1021/cg8005713
_journal_volume 8
_journal_year 2008
_chemical_absolute_configuration syn
_chemical_formula_moiety 'C28 H45 N2 O6 +, C4 H5 O4 -'
_chemical_formula_sum 'C32 H50 N2 O10'
_chemical_formula_weight 622.74
_chemical_name_common 'I (disordered succinic acid and solvent)'
_chemical_name_systematic
;
 Iminodicarboxylic acid trans-4-aminocyclohexyl mutilin-14 ester (salt)
;
_space_group_IT_number 19
_symmetry_cell_setting orthorhombic
_symmetry_space_group_name_Hall 'P 2ac 2ab'
_symmetry_space_group_name_H-M 'P 21 21 21'
_atom_sites_solution_hydrogens geom
_atom_sites_solution_primary direct
_audit_creation_method SHELXL-97
_cell_angle_alpha 90.00
_cell_angle_beta 90.00
_cell_angle_gamma 90.00
_cell_formula_units_Z 4
_cell_length_a 9.5171(11)
_cell_length_b 16.7926(19)
_cell_length_c 24.166(3)
_cell_measurement_temperature 150(2)
_cell_volume 3862.1(8)
_computing_cell_refinement 'SMART V5.054 [NT] (Bruker, 2000)'
_computing_data_collection 'SMART V5.054 [NT] (Bruker, 2000)'
_computing_data_reduction 'SAINT+ V6.22 [NT] (Bruker, 2001)'
_computing_molecular_graphics 'SHELXTL V6.10 [NT] (Bruker, 2001)'
_computing_publication_material 'SHELXTL V6.10 [NT] (Bruker, 2001)'
_computing_structure_refinement 'SHELXTL V6.10 [NT] (Bruker, 2001)'
_computing_structure_solution 'SHELXTL V6.10 [NT] (Bruker, 2001)'
_diffrn_ambient_temperature 150(2)
_diffrn_measured_fraction_theta_full 1.000
_diffrn_measured_fraction_theta_max 1.000
_diffrn_measurement_device_type 'Bruker AXS SMART 1K'
_diffrn_measurement_method \w
_diffrn_radiation_collimation '0.8 mm double-pinhole'
_diffrn_radiation_monochromator 'graphite - parallel geometry'
_diffrn_radiation_source 'normal focus sealed tube'
_diffrn_radiation_type MoK\a
_diffrn_radiation_wavelength 0.71073
_diffrn_reflns_av_R_equivalents 0.0515
_diffrn_reflns_av_sigmaI/netI 0.0318
_diffrn_reflns_limit_h_max 10
_diffrn_reflns_limit_h_min -10
_diffrn_reflns_limit_k_max 17
_diffrn_reflns_limit_k_min -18
_diffrn_reflns_limit_l_max 26
_diffrn_reflns_limit_l_min -26
_diffrn_reflns_number 21469
_diffrn_reflns_theta_full 23.25
_diffrn_reflns_theta_max 23.25
_diffrn_reflns_theta_min 1.48
_exptl_absorpt_coefficient_mu 0.079
_exptl_absorpt_correction_T_max 0.97
_exptl_absorpt_correction_T_min 0.95
_exptl_absorpt_correction_type multi-scan
_exptl_absorpt_process_details 'SADABS (Bruker, 2001)'
_exptl_crystal_colour colourless
_exptl_crystal_density_diffrn 1.071
_exptl_crystal_density_method 'not measured'
_exptl_crystal_description block
_exptl_crystal_F_000 1344
_exptl_crystal_size_max 0.66
_exptl_crystal_size_mid 0.52
_exptl_crystal_size_min 0.40
_refine_diff_density_max 0.223
_refine_diff_density_min -0.184
_refine_diff_density_rms 0.044
_refine_ls_extinction_coef 0.0009(5)
_refine_ls_extinction_expression Fc^*^=kFc[1+0.001xFc^2^\l^3^/sin(2\q)]^-1/4^
_refine_ls_extinction_method SHELXL
_refine_ls_goodness_of_fit_ref 1.070
_refine_ls_hydrogen_treatment constr
_refine_ls_matrix_type full
_refine_ls_number_parameters 331
_refine_ls_number_reflns 3152
_refine_ls_number_restraints 0
_refine_ls_restrained_S_all 1.070
_refine_ls_R_factor_all 0.0690
_refine_ls_R_factor_gt 0.0607
_refine_ls_shift/su_max 0.000
_refine_ls_shift/su_mean 0.000
_refine_ls_structure_factor_coef Fsqd
_refine_ls_weighting_details 'calc w=1/[\s^2^(Fo^2^)+(0.0995P)^2^+1.8309P] where P=(Fo^2^+2Fc^2^)/3'
_refine_ls_weighting_scheme calc
_refine_ls_wR_factor_gt 0.1660
_refine_ls_wR_factor_ref 0.1710
_reflns_number_gt 2698
_reflns_number_total 3152
_reflns_threshold_expression >2sigma(I)
_cod_data_source_file cg8005713_si_003.cif
_cod_data_source_block x4279a3
_cod_database_code 4503831

loop_
_symmetry_equiv_pos_as_xyz
'x, y, z'
'-x+1/2, -y, z+1/2'
'-x, y+1/2, -z+1/2'
'x+1/2, -y+1/2, -z'

loop_
_atom_site_label
_atom_site_type_symbol
_atom_site_fract_x
_atom_site_fract_y
_atom_site_fract_z
_atom_site_U_iso_or_equiv
_atom_site_adp_type
_atom_site_occupancy
_atom_site_symmetry_multiplicity
_atom_site_calc_flag
_atom_site_refinement_flags
C1 C 0.7934(5) 0.9805(3) 0.60056(19) 0.0434(12) Uani 1 1 d .
C2 C 0.6607(5) 0.9938(3) 0.63794(17) 0.0387(11) Uani 1 1 d .
H2 H 0.6455 0.9430 0.6587 0.046 Uiso 1 1 calc R
C3 C 0.5290(5) 1.0068(2) 0.60248(18) 0.0376(11) Uani 1 1 d .
H3 H 0.5606 1.0170 0.5636 0.045 Uiso 1 1 calc R
C4 C 0.4244(5) 0.9365(3) 0.60109(18) 0.0383(11) Uani 1 1 d .
C5 C 0.4869(5) 0.8639(3) 0.56987(17) 0.0362(10) Uani 1 1 d .
H5A H 0.4118 0.8233 0.5669 0.043 Uiso 1 1 calc R
H5B H 0.5091 0.8815 0.5318 0.043 Uiso 1 1 calc R
C6 C 0.6172(5) 0.8223(2) 0.59263(16) 0.0341(10) Uani 1 1 d .
H6 H 0.6320 0.8390 0.6319 0.041 Uiso 1 1 calc R
C7 C 0.7537(5) 0.8363(3) 0.55958(17) 0.0363(11) Uani 1 1 d .
C8 C 0.7752(5) 0.9255(3) 0.54872(17) 0.0344(10) Uani 1 1 d .
H8 H 0.6878 0.9442 0.5297 0.041 Uiso 1 1 calc R
C9 C 0.8934(6) 0.9516(3) 0.51336(19) 0.0533(14) Uani 1 1 d .
C10 C 0.9232(7) 1.0381(3) 0.5244(2) 0.0654(16) Uani 1 1 d .
H10A H 1.0243 1.0460 0.5321 0.078 Uiso 1 1 calc R
H10B H 0.8972 1.0707 0.4918 0.078 Uiso 1 1 calc R
C11 C 0.8373(7) 1.0614(3) 0.5733(2) 0.0620(16) Uani 1 1 d .
H11A H 0.7535 1.0922 0.5618 0.074 Uiso 1 1 calc R
H11B H 0.8933 1.0940 0.5994 0.074 Uiso 1 1 calc R
C12 C 0.9208(5) 0.9452(3) 0.6335(2) 0.0586(14) Uani 1 1 d .
H12A H 1.0077 0.9537 0.6117 0.070 Uiso 1 1 calc R
H12B H 0.9308 0.9747 0.6687 0.070 Uiso 1 1 calc R
C13 C 0.9060(6) 0.8587(3) 0.6458(2) 0.0569(14) Uani 1 1 d .
H13A H 0.8234 0.8505 0.6700 0.068 Uiso 1 1 calc R
H13B H 0.9903 0.8402 0.6660 0.068 Uiso 1 1 calc R
C14 C 0.8878(6) 0.8077(3) 0.5915(2) 0.0557(14) Uani 1 1 d .
H14 H 0.9693 0.8221 0.5674 0.067 Uiso 1 1 calc R
C15 C 0.6868(6) 1.0579(3) 0.6809(2) 0.0570(14) Uani 1 1 d .
H15A H 0.6924 1.1099 0.6627 0.086 Uiso 1 1 calc R
H15B H 0.7753 1.0470 0.7002 0.086 Uiso 1 1 calc R
H15C H 0.6094 1.0582 0.7077 0.086 Uiso 1 1 calc R
O16 O 0.4548(4) 1.07839(18) 0.62181(12) 0.0480(9) Uani 1 1 d .
C17 C 0.2975(6) 0.9616(4) 0.5675(3) 0.0667(17) Uani 1 1 d .
H17A H 0.2339 0.9161 0.5631 0.100 Uiso 1 1 calc R
H17B H 0.3281 0.9800 0.5309 0.100 Uiso 1 1 calc R
H17C H 0.2484 1.0049 0.5866 0.100 Uiso 1 1 calc R
C18 C 0.3769(5) 0.9173(3) 0.6590(2) 0.0562(14) Uani 1 1 d .
H18 H 0.3811 0.9595 0.6851 0.067 Uiso 1 1 calc R
C19 C 0.3300(6) 0.8485(4) 0.6775(2) 0.0655(16) Uani 1 1 d .
H19A H 0.3235 0.8041 0.6532 0.079 Uiso 1 1 calc R
H19B H 0.3027 0.8431 0.7152 0.079 Uiso 1 1 calc R
C20 C 0.7448(6) 0.7918(3) 0.50360(18) 0.0474(12) Uani 1 1 d .
H20A H 0.7273 0.7351 0.5103 0.071 Uiso 1 1 calc R
H20B H 0.8336 0.7981 0.4835 0.071 Uiso 1 1 calc R
H20C H 0.6678 0.8140 0.4815 0.071 Uiso 1 1 calc R
O21 O 0.9648(4) 0.9115(2) 0.48227(15) 0.0710(12) Uani 1 1 d .
C22 C 0.9060(7) 0.7228(4) 0.6047(3) 0.0744(18) Uani 1 1 d .
H22A H 0.9998 0.7141 0.6203 0.112 Uiso 1 1 calc R
H22B H 0.8955 0.6911 0.5709 0.112 Uiso 1 1 calc R
H22C H 0.8347 0.7065 0.6317 0.112 Uiso 1 1 calc R
O23 O 0.5884(4) 0.73612(16) 0.59087(11) 0.0415(8) Uani 1 1 d .
C24 C 0.5841(6) 0.6962(3) 0.63784(17) 0.0456(12) Uani 1 1 d .
O25 O 0.5965(4) 0.72332(18) 0.68395(12) 0.0545(10) Uani 1 1 d .
N26 N 0.5535(6) 0.6162(2) 0.62601(14) 0.0557(13) Uani 1 1 d .
H26 H 0.5360 0.6040 0.5913 0.067 Uiso 1 1 calc R
C27 C 0.5487(7) 0.5567(3) 0.6633(2) 0.0560(15) Uani 1 1 d .
O28 O 0.5638(5) 0.56283(18) 0.71291(11) 0.0554(10) Uani 1 1 d .
O29 O 0.5169(5) 0.49044(18) 0.63642(13) 0.0628(11) Uani 1 1 d .
C30 C 0.4950(7) 0.4177(3) 0.6692(2) 0.0558(15) Uani 1 1 d .
H30 H 0.5503 0.4214 0.7042 0.067 Uiso 1 1 calc R
C31 C 0.5528(7) 0.3503(3) 0.6340(2) 0.0622(16) Uani 1 1 d .
H31A H 0.6550 0.3579 0.6285 0.075 Uiso 1 1 calc R
H31B H 0.5071 0.3510 0.5972 0.075 Uiso 1 1 calc R
C32 C 0.5265(7) 0.2704(3) 0.6617(3) 0.0657(17) Uani 1 1 d .
H32A H 0.5572 0.2270 0.6368 0.079 Uiso 1 1 calc R
H32B H 0.5827 0.2669 0.6961 0.079 Uiso 1 1 calc R
C33 C 0.3741(6) 0.2597(3) 0.67532(17) 0.0442(12) Uani 1 1 d .
H33 H 0.3206 0.2596 0.6397 0.053 Uiso 1 1 calc R
C34 C 0.3172(7) 0.3262(3) 0.71055(19) 0.0530(14) Uani 1 1 d .
H34A H 0.3639 0.3253 0.7472 0.064 Uiso 1 1 calc R
H34B H 0.2153 0.3182 0.7164 0.064 Uiso 1 1 calc R
C35 C 0.3419(7) 0.4081(3) 0.6829(2) 0.0541(14) Uani 1 1 d .
H35A H 0.2852 0.4120 0.6486 0.065 Uiso 1 1 calc R
H35B H 0.3120 0.4512 0.7082 0.065 Uiso 1 1 calc R
N36 N 0.3489(5) 0.1806(2) 0.70357(14) 0.0470(11) Uani 1 1 d .
H36A H 0.3765 0.1838 0.7396 0.071 Uiso 1 1 calc R
H36B H 0.3993 0.1420 0.6861 0.071 Uiso 1 1 calc R
H36C H 0.2558 0.1684 0.7020 0.071 Uiso 1 1 calc R

loop_
_atom_site_aniso_label
_atom_site_aniso_U_11
_atom_site_aniso_U_22
_atom_site_aniso_U_33
_atom_site_aniso_U_23
_atom_site_aniso_U_13
_atom_site_aniso_U_12
C1 0.054(3) 0.035(3) 0.041(2) -0.015(2) 0.006(2) -0.012(2)
C2 0.051(3) 0.034(3) 0.031(2) -0.004(2) 0.009(2) -0.012(2)
C3 0.052(3) 0.026(2) 0.035(2) -0.0026(19) 0.018(2) 0.013(2)
C4 0.032(2) 0.040(3) 0.043(2) -0.011(2) -0.001(2) 0.011(2)
C5 0.042(3) 0.039(2) 0.028(2) -0.0044(19) -0.002(2) -0.004(2)
C6 0.054(3) 0.022(2) 0.026(2) -0.0095(17) 0.006(2) 0.001(2)
C7 0.044(3) 0.030(2) 0.036(2) -0.0036(19) 0.009(2) 0.009(2)
C8 0.036(2) 0.028(2) 0.040(2) -0.0088(19) 0.006(2) 0.001(2)
C9 0.071(4) 0.060(3) 0.029(2) 0.004(2) 0.013(3) 0.011(3)
C10 0.076(4) 0.049(3) 0.071(3) -0.003(3) 0.021(3) -0.024(3)
C11 0.074(4) 0.046(3) 0.066(3) -0.003(3) 0.014(3) -0.033(3)
C12 0.034(3) 0.071(4) 0.071(3) -0.019(3) -0.015(3) -0.006(3)
C13 0.044(3) 0.083(4) 0.044(3) -0.001(3) 0.003(2) 0.003(3)
C14 0.055(3) 0.072(4) 0.041(3) 0.001(3) 0.019(3) 0.015(3)
C15 0.075(4) 0.042(3) 0.054(3) -0.022(2) -0.001(3) -0.015(3)
O16 0.070(2) 0.0307(17) 0.0435(17) -0.0158(14) 0.0082(16) 0.0138(17)
C17 0.059(4) 0.058(4) 0.083(4) -0.014(3) -0.016(3) 0.007(3)
C18 0.053(3) 0.054(3) 0.061(3) -0.016(3) 0.026(3) -0.006(3)
C19 0.058(4) 0.078(4) 0.060(3) -0.004(3) 0.028(3) -0.004(3)
C20 0.073(3) 0.032(3) 0.037(2) -0.006(2) 0.013(2) 0.000(3)
O21 0.081(3) 0.073(3) 0.059(2) 0.007(2) 0.043(2) 0.020(2)
C22 0.074(4) 0.064(4) 0.086(4) 0.018(3) -0.011(4) 0.037(3)
O23 0.076(2) 0.0199(15) 0.0283(15) -0.0049(12) 0.0000(16) -0.0045(15)
C24 0.081(4) 0.032(2) 0.023(2) -0.003(2) 0.005(2) -0.004(3)
O25 0.099(3) 0.0308(17) 0.0340(17) 0.0008(14) -0.0089(18) -0.0023(19)
N26 0.120(4) 0.024(2) 0.0222(18) -0.0002(15) 0.005(2) -0.016(2)
C27 0.096(4) 0.031(3) 0.041(3) 0.000(2) 0.007(3) 0.008(3)
O28 0.115(3) 0.0316(17) 0.0196(15) -0.0017(12) 0.0076(18) 0.0022(19)
O29 0.126(3) 0.0270(17) 0.0350(16) 0.0012(14) 0.001(2) -0.014(2)
C30 0.102(5) 0.024(2) 0.041(3) 0.005(2) 0.000(3) -0.001(3)
C31 0.093(4) 0.033(3) 0.061(3) 0.007(2) 0.027(3) -0.011(3)
C32 0.087(5) 0.029(3) 0.081(4) 0.011(3) 0.018(3) 0.000(3)
C33 0.071(4) 0.035(3) 0.027(2) 0.0038(19) 0.005(2) -0.007(2)
C34 0.089(4) 0.032(3) 0.038(2) 0.008(2) 0.004(3) 0.012(3)
C35 0.095(4) 0.028(3) 0.039(3) 0.015(2) 0.011(3) 0.013(3)
N36 0.088(3) 0.0223(19) 0.0306(18) -0.0025(15) 0.009(2) -0.007(2)

loop_
_atom_type_symbol
_atom_type_description
_atom_type_scat_dispersion_real
_atom_type_scat_dispersion_imag
_atom_type_scat_source
C C 0.0033 0.0000 'International Tables Vol C Tables 4.2.6.8 and 6.1.1.4'
H H 0.0000 0.0000 'International Tables Vol C Tables 4.2.6.8 and 6.1.1.4'
N N 0.0061 0.0000 'International Tables Vol C Tables 4.2.6.8 and 6.1.1.4'
O O 0.0106 0.0000 'International Tables Vol C Tables 4.2.6.8 and 6.1.1.4'

loop_
_geom_angle_atom_site_label_1
_geom_angle_atom_site_label_2
_geom_angle_atom_site_label_3
_geom_angle
_geom_angle_publ_flag
C8 C1 C12 105.6(4) yes
C8 C1 C11 101.8(4) yes
C12 C1 C11 109.5(4) yes
C8 C1 C2 117.1(4) yes
C12 C1 C2 112.6(4) yes
C11 C1 C2 109.5(4) yes
C15 C2 C3 114.5(4) yes
C15 C2 C1 111.4(4) yes
C3 C2 C1 110.9(3) yes
C15 C2 H2 106.5 ?
C3 C2 H2 106.5 ?
C1 C2 H2 106.5 ?
O16 C3 C2 109.4(3) yes
O16 C3 C4 108.8(3) yes
C2 C3 C4 115.4(3) yes
O16 C3 H3 107.7 ?
C2 C3 H3 107.7 ?
C4 C3 H3 107.7 ?
C18 C4 C17 108.5(4) yes
C18 C4 C3 109.7(4) yes
C17 C4 C3 108.2(4) yes
C18 C4 C5 113.5(4) yes
C17 C4 C5 105.3(4) yes
C3 C4 C5 111.4(3) yes
C6 C5 C4 119.7(3) yes
C6 C5 H5A 107.4 ?
C4 C5 H5A 107.4 ?
C6 C5 H5B 107.4 ?
C4 C5 H5B 107.4 ?
H5A C5 H5B 106.9 ?
O23 C6 C5 106.7(4) yes
O23 C6 C7 106.9(3) yes
C5 C6 C7 115.3(3) yes
O23 C6 H6 109.2 ?
C5 C6 H6 109.2 ?
C7 C6 H6 109.2 ?
C8 C7 C6 110.4(3) yes
C8 C7 C20 109.2(4) yes
C6 C7 C20 109.4(4) yes
C8 C7 C14 106.0(4) yes
C6 C7 C14 112.6(3) yes
C20 C7 C14 109.1(4) yes
C9 C8 C7 119.3(4) yes
C9 C8 C1 101.7(4) yes
C7 C8 C1 117.0(4) yes
C9 C8 H8 105.9 ?
C7 C8 H8 105.9 ?
C1 C8 H8 105.9 ?
O21 C9 C8 128.1(5) yes
O21 C9 C10 122.6(5) yes
C8 C9 C10 109.1(4) yes
C11 C10 C9 106.9(4) yes
C11 C10 H10A 110.3 ?
C9 C10 H10A 110.3 ?
C11 C10 H10B 110.3 ?
C9 C10 H10B 110.3 ?
H10A C10 H10B 108.6 ?
C10 C11 C1 104.6(4) yes
C10 C11 H11A 110.8 ?
C1 C11 H11A 110.8 ?
C10 C11 H11B 110.8 ?
C1 C11 H11B 110.8 ?
H11A C11 H11B 108.9 ?
C13 C12 C1 113.4(4) yes
C13 C12 H12A 108.9 ?
C1 C12 H12A 108.9 ?
C13 C12 H12B 108.9 ?
C1 C12 H12B 108.9 ?
H12A C12 H12B 107.7 ?
C12 C13 C14 112.0(5) yes
C12 C13 H13A 109.2 ?
C14 C13 H13A 109.2 ?
C12 C13 H13B 109.2 ?
C14 C13 H13B 109.2 ?
H13A C13 H13B 107.9 ?
C22 C14 C7 120.0(5) yes
C22 C14 C13 109.5(5) yes
C7 C14 C13 109.4(4) yes
C22 C14 H14 105.6 ?
C7 C14 H14 105.6 ?
C13 C14 H14 105.6 ?
C2 C15 H15A 109.5 ?
C2 C15 H15B 109.5 ?
H15A C15 H15B 109.5 ?
C2 C15 H15C 109.5 ?
H15A C15 H15C 109.5 ?
H15B C15 H15C 109.5 ?
C4 C17 H17A 109.5 ?
C4 C17 H17B 109.5 ?
H17A C17 H17B 109.5 ?
C4 C17 H17C 109.5 ?
H17A C17 H17C 109.5 ?
H17B C17 H17C 109.5 ?
C19 C18 C4 127.2(5) yes
C19 C18 H18 116.4 ?
C4 C18 H18 116.4 ?
C18 C19 H19A 120.0 ?
C18 C19 H19B 120.0 ?
H19A C19 H19B 120.0 ?
C7 C20 H20A 109.5 ?
C7 C20 H20B 109.5 ?
H20A C20 H20B 109.5 ?
C7 C20 H20C 109.5 ?
H20A C20 H20C 109.5 ?
H20B C20 H20C 109.5 ?
C14 C22 H22A 109.5 ?
C14 C22 H22B 109.5 ?
H22A C22 H22B 109.5 ?
C14 C22 H22C 109.5 ?
H22A C22 H22C 109.5 ?
H22B C22 H22C 109.5 ?
C24 O23 C6 118.7(3) yes
O25 C24 O23 126.7(4) yes
O25 C24 N26 124.7(4) yes
O23 C24 N26 108.5(3) yes
C27 N26 C24 125.5(4) yes
C27 N26 H26 117.3 ?
C24 N26 H26 117.3 ?
O28 C27 O29 125.8(4) yes
O28 C27 N26 126.5(5) yes
O29 C27 N26 107.6(4) yes
C27 O29 C30 117.8(4) yes
O29 C30 C35 110.2(4) yes
O29 C30 C31 105.5(4) yes
C35 C30 C31 113.2(5) yes
O29 C30 H30 109.3 ?
C35 C30 H30 109.3 ?
C31 C30 H30 109.3 ?
C30 C31 C32 110.6(4) yes
C30 C31 H31A 109.5 ?
C32 C31 H31A 109.5 ?
C30 C31 H31B 109.5 ?
C32 C31 H31B 109.5 ?
H31A C31 H31B 108.1 ?
C33 C32 C31 111.2(5) yes
C33 C32 H32A 109.4 ?
C31 C32 H32A 109.4 ?
C33 C32 H32B 109.4 ?
C31 C32 H32B 109.4 ?
H32A C32 H32B 108.0 ?
C32 C33 C34 112.6(5) yes
C32 C33 N36 110.9(4) yes
C34 C33 N36 109.8(3) yes
C32 C33 H33 107.8 ?
C34 C33 H33 107.8 ?
N36 C33 H33 107.8 ?
C33 C34 C35 111.1(4) yes
C33 C34 H34A 109.4 ?
C35 C34 H34A 109.4 ?
C33 C34 H34B 109.4 ?
C35 C34 H34B 109.4 ?
H34A C34 H34B 108.0 ?
C30 C35 C34 109.7(4) yes
C30 C35 H35A 109.7 ?
C34 C35 H35A 109.7 ?
C30 C35 H35B 109.7 ?
C34 C35 H35B 109.7 ?
H35A C35 H35B 108.2 ?
C33 N36 H36A 109.5 ?
C33 N36 H36B 109.5 ?
H36A N36 H36B 109.5 ?
C33 N36 H36C 109.5 ?
H36A N36 H36C 109.5 ?
H36B N36 H36C 109.5 ?

loop_
_geom_bond_atom_site_label_1
_geom_bond_atom_site_label_2
_geom_bond_distance
_geom_bond_publ_flag
C1 C8 1.566(6) yes
C1 C12 1.566(7) yes
C1 C11 1.567(7) yes
C1 C2 1.568(7) yes
C2 C15 1.517(6) yes
C2 C3 1.534(7) yes
C2 H2 1.0000 ?
C3 O16 1.470(5) yes
C3 C4 1.545(6) yes
C3 H3 1.0000 ?
C4 C18 1.507(7) yes
C4 C17 1.516(7) yes
C4 C5 1.553(6) yes
C5 C6 1.525(6) yes
C5 H5A 0.9900 ?
C5 H5B 0.9900 ?
C6 O23 1.474(5) yes
C6 C7 1.544(6) yes
C6 H6 1.0000 ?
C7 C8 1.534(6) yes
C7 C20 1.548(6) yes
C7 C14 1.567(7) yes
C8 C9 1.479(7) yes
C8 H8 1.0000 ?
C9 O21 1.217(6) yes
C9 C10 1.503(8) yes
C10 C11 1.490(8) yes
C10 H10A 0.9900 ?
C10 H10B 0.9900 ?
C11 H11A 0.9900 ?
C11 H11B 0.9900 ?
C12 C13 1.490(8) yes
C12 H12A 0.9900 ?
C12 H12B 0.9900 ?
C13 C14 1.575(7) yes
C13 H13A 0.9900 ?
C13 H13B 0.9900 ?
C14 C22 1.471(8) yes
C14 H14 1.0000 ?
C15 H15A 0.9800 ?
C15 H15B 0.9800 ?
C15 H15C 0.9800 ?
C17 H17A 0.9800 ?
C17 H17B 0.9800 ?
C17 H17C 0.9800 ?
C18 C19 1.317(8) yes
C18 H18 0.9500 ?
C19 H19A 0.9500 ?
C19 H19B 0.9500 ?
C20 H20A 0.9800 ?
C20 H20B 0.9800 ?
C20 H20C 0.9800 ?
C22 H22A 0.9800 ?
C22 H22B 0.9800 ?
C22 H22C 0.9800 ?
O23 C24 1.319(5) yes
C24 O25 1.210(5) yes
C24 N26 1.403(6) yes
N26 C27 1.347(6) yes
N26 H26 0.8800 ?
C27 O28 1.211(6) yes
C27 O29 1.324(6) yes
O29 C30 1.470(6) yes
C30 C35 1.503(9) yes
C30 C31 1.518(7) yes
C30 H30 1.0000 ?
C31 C32 1.521(7) yes
C31 H31A 0.9900 ?
C31 H31B 0.9900 ?
C32 C33 1.497(8) yes
C32 H32A 0.9900 ?
C32 H32B 0.9900 ?
C33 C34 1.505(7) yes
C33 N36 1.513(6) yes
C33 H33 1.0000 ?
C34 C35 1.548(6) yes
C34 H34A 0.9900 ?
C34 H34B 0.9900 ?
C35 H35A 0.9900 ?
C35 H35B 0.9900 ?
N36 H36A 0.9100 ?
N36 H36B 0.9100 ?
N36 H36C 0.9100 ?

loop_
_geom_hbond_atom_site_label_D
_geom_hbond_atom_site_label_H
_geom_hbond_atom_site_label_A
_geom_hbond_distance_DH
_geom_hbond_distance_HA
_geom_hbond_distance_DA
_geom_hbond_angle_DHA
_geom_hbond_site_symmetry_A
N26 H26 O21 0.88 1.92 2.788(5) 169 4_466
N36 H36A O25 0.91 1.98 2.859(5) 162 3_646
N36 H36A O28 0.91 2.40 2.946(5) 118 3_646
N36 H36B O16 0.91 1.96 2.805(5) 154 1_545

loop_
_geom_torsion_atom_site_label_1
_geom_torsion_atom_site_label_2
_geom_torsion_atom_site_label_3
_geom_torsion_atom_site_label_4
_geom_torsion
_geom_torsion_publ_flag
C8 C1 C2 C15 -171.0(4) yes
C12 C1 C2 C15 66.2(5) yes
C11 C1 C2 C15 -55.8(5) yes
C8 C1 C2 C3 -42.3(5) yes
C12 C1 C2 C3 -165.0(4) yes
C11 C1 C2 C3 72.9(5) yes
C15 C2 C3 O16 -3.1(5) yes
C1 C2 C3 O16 -130.1(4) yes
C15 C2 C3 C4 -126.2(4) yes
C1 C2 C3 C4 106.8(4) yes
O16 C3 C4 C18 -65.2(5) yes
C2 C3 C4 C18 58.1(5) yes
O16 C3 C4 C17 53.0(5) yes
C2 C3 C4 C17 176.4(4) yes
O16 C3 C4 C5 168.3(3) yes
C2 C3 C4 C5 -68.4(5) yes
C18 C4 C5 C6 -61.0(5) yes
C17 C4 C5 C6 -179.5(4) yes
C3 C4 C5 C6 63.4(5) yes
C4 C5 C6 O23 133.4(4) yes
C4 C5 C6 C7 -108.0(4) yes
O23 C6 C7 C8 168.0(3) yes
C5 C6 C7 C8 49.5(5) yes
O23 C6 C7 C20 47.7(4) yes
C5 C6 C7 C20 -70.7(5) yes
O23 C6 C7 C14 -73.7(4) yes
C5 C6 C7 C14 167.8(4) yes
C6 C7 C8 C9 -174.6(4) yes
C20 C7 C8 C9 -54.3(6) yes
C14 C7 C8 C9 63.1(5) yes
C6 C7 C8 C1 62.2(5) yes
C20 C7 C8 C1 -177.4(4) yes
C14 C7 C8 C1 -60.0(5) yes
C12 C1 C8 C9 -75.3(4) yes
C11 C1 C8 C9 39.0(5) yes
C2 C1 C8 C9 158.4(4) yes
C12 C1 C8 C7 56.4(5) yes
C11 C1 C8 C7 170.8(4) yes
C2 C1 C8 C7 -69.9(5) yes
C7 C8 C9 O21 14.9(8) yes
C1 C8 C9 O21 145.3(5) yes
C7 C8 C9 C10 -160.7(5) yes
C1 C8 C9 C10 -30.3(5) yes
O21 C9 C10 C11 -167.0(5) yes
C8 C9 C10 C11 8.9(7) yes
C9 C10 C11 C1 16.6(6) yes
C8 C1 C11 C10 -34.4(6) yes
C12 C1 C11 C10 77.0(5) yes
C2 C1 C11 C10 -159.1(4) yes
C8 C1 C12 C13 -53.0(5) yes
C11 C1 C12 C13 -161.9(4) yes
C2 C1 C12 C13 76.0(5) yes
C1 C12 C13 C14 58.0(6) yes
C8 C7 C14 C22 -175.3(5) yes
C6 C7 C14 C22 63.8(6) yes
C20 C7 C14 C22 -57.8(6) yes
C8 C7 C14 C13 56.9(5) yes
C6 C7 C14 C13 -63.9(5) yes
C20 C7 C14 C13 174.4(4) yes
C12 C13 C14 C22 167.2(5) yes
C12 C13 C14 C7 -59.4(6) yes
C17 C4 C18 C19 87.2(7) yes
C3 C4 C18 C19 -154.7(6) yes
C5 C4 C18 C19 -29.4(7) yes
C5 C6 O23 C24 -116.9(4) yes
C7 C6 O23 C24 119.2(4) yes
C6 O23 C24 O25 3.0(8) yes
C6 O23 C24 N26 179.2(4) yes
O25 C24 N26 C27 -7.7(10) yes
O23 C24 N26 C27 175.9(5) yes
C24 N26 C27 O28 3.4(11) yes
C24 N26 C27 O29 -179.9(6) yes
O28 C27 O29 C30 1.3(10) yes
N26 C27 O29 C30 -175.5(5) yes
C27 O29 C30 C35 92.9(6) yes
C27 O29 C30 C31 -144.6(6) yes
O29 C30 C31 C32 -175.8(5) yes
C35 C30 C31 C32 -55.3(7) yes
C30 C31 C32 C33 54.1(7) yes
C31 C32 C33 C34 -55.7(6) yes
C31 C32 C33 N36 -179.2(4) yes
C32 C33 C34 C35 55.6(6) yes
N36 C33 C34 C35 179.8(5) yes
O29 C30 C35 C34 172.6(4) yes
C31 C30 C35 C34 54.8(6) yes
C33 C34 C35 C30 -54.0(6) yes
